data_8105437
loop_
_publ_author_name
'Caracelli, Ignez'
'Zukerman-Schpector, Julio'
'Garcia, Ariel L. Llanes'
'Costenaro, Edson R.'
'Correia, Carlos Roque D.'
'Tiekink, Edward R.T.'

_publ_section_title
;
 Crystal structure of tert-butyl
 2-(hydroxymethyl)-5-{4-[(methoxycarbonyl)amino]phenyl}-2,5-dihydro-1H-pyrrole-1-carboxylate,
 C18H24N2O5
;
_journal_issue 5
_journal_name_full 'Zeitschrift f\"ur Kristallographie - New Crystal Structures'
_journal_page_first 1259
_journal_page_last 1261
_journal_paper_doi 10.1515/ncrs-2020-0305
_journal_volume 235
_journal_year 2020
_chemical_formula_moiety 'C18 H24 N2 O5'
_chemical_formula_sum 'C18 H24 N2 O5'
_chemical_formula_weight 348.39
_space_group_crystal_system monoclinic
_space_group_IT_number 14
_space_group_name_Hall '-P 2ybc'
_space_group_name_H-M_alt 'P 1 21/c 1'
_atom_sites_solution_hydrogens mixed
_atom_sites_solution_primary direct
_atom_sites_solution_secondary difmap
_audit_creation_method SHELXL-2018/3
_cell_angle_alpha 90
_cell_angle_beta 92.823(7)
_cell_angle_gamma 90
_cell_formula_units_Z 4
_cell_length_a 11.4784(7)
_cell_length_b 9.0180(8)
_cell_length_c 17.9483(17)
_cell_measurement_reflns_used 25
_cell_measurement_temperature 293(2)
_cell_measurement_theta_max 18.07
_cell_measurement_theta_min 11.39
_cell_volume 1855.6(3)
_computing_cell_refinement 'XCAD4 [2]'
_computing_data_collection 'CAD4 Express [1]'
_computing_data_reduction 'XCAD4 [2]'
_computing_molecular_graphics 'ORTEP-3 for Windows [5]'
_computing_publication_material 'SHELXL-2018/3 [4]'
_computing_structure_refinement 'SHELXL-2018/3 [4]'
_computing_structure_solution 'SIR2014 [3]'
_diffrn_ambient_temperature 293(2)
_diffrn_measured_fraction_theta_full 0.999
_diffrn_measured_fraction_theta_max 0.998
_diffrn_measurement_device_type 'Enraf Nonius TurboCAD4'
_diffrn_measurement_method 'non-profiled \w/2\q scans'
_diffrn_radiation_type MoK\a
_diffrn_radiation_wavelength 0.71073
_diffrn_reflns_av_R_equivalents 0.0293
_diffrn_reflns_av_unetI/netI 0.0825
_diffrn_reflns_Laue_measured_fraction_full 0.999
_diffrn_reflns_Laue_measured_fraction_max 0.998
_diffrn_reflns_limit_h_max 14
_diffrn_reflns_limit_h_min -14
_diffrn_reflns_limit_k_max 11
_diffrn_reflns_limit_k_min 0
_diffrn_reflns_limit_l_max 0
_diffrn_reflns_limit_l_min -23
_diffrn_reflns_number 4328
_diffrn_reflns_point_group_measured_fraction_full 0.999
_diffrn_reflns_point_group_measured_fraction_max 0.998
_diffrn_reflns_theta_full 25.242
_diffrn_reflns_theta_max 27.352
_diffrn_reflns_theta_min 2.528
_diffrn_source 'Enraf Nonius FR590'
_diffrn_standards_decay_% 1
_diffrn_standards_interval_time 120
_diffrn_standards_number 3
_exptl_absorpt_coefficient_mu 0.091
_exptl_absorpt_correction_type none
_exptl_crystal_colour colourless
_exptl_crystal_density_diffrn 1.247
_exptl_crystal_description irregular
_exptl_crystal_F_000 744
_exptl_crystal_size_max 0.325
_exptl_crystal_size_mid 0.189
_exptl_crystal_size_min 0.157
_refine_diff_density_max 0.245
_refine_diff_density_min -0.196
_refine_diff_density_rms 0.039
_refine_ls_extinction_coef .
_refine_ls_extinction_method none
_refine_ls_goodness_of_fit_ref 0.977
_refine_ls_hydrogen_treatment mixed
_refine_ls_matrix_type full
_refine_ls_number_parameters 236
_refine_ls_number_reflns 4192
_refine_ls_number_restraints 2
_refine_ls_restrained_S_all 0.977
_refine_ls_R_factor_all 0.1658
_refine_ls_R_factor_gt 0.0505
_refine_ls_shift/su_max 0.000
_refine_ls_shift/su_mean 0.000
_refine_ls_structure_factor_coef Fsqd
_refine_ls_weighting_details 'w=1/[\s^2^(Fo^2^)+(0.0749P)^2^+0.0932P] where P=(Fo^2^+2Fc^2^)/3'
_refine_ls_weighting_scheme calc
_refine_ls_wR_factor_gt 0.1237
_refine_ls_wR_factor_ref 0.1611
_reflns_Friedel_coverage 0.000
_reflns_Friedel_fraction_full .
_reflns_Friedel_fraction_max .
_reflns_number_gt 1916
_reflns_number_total 4192
_reflns_threshold_expression 'I > 2\s(I)'
_cod_data_source_file suppl_ncrs-2020-0305_suppl.cif
_cod_data_source_block shelx
_cod_original_sg_symbol_H-M 'P 21/c'
_cod_database_code 8105437
_shelx_shelxl_version_number 2018/3
_shelx_space_group_comment
;
The symmetry employed for this shelxl refinement is uniquely defined
by the following loop, which should always be used as a source of
symmetry information in preference to the above space-group names.
They are only intended as comments.
;
_shelx_estimated_absorpt_t_min 0.971
_shelx_estimated_absorpt_t_max 0.986

loop_
_space_group_symop_operation_xyz
'x, y, z'
'-x, y+1/2, -z+1/2'
'-x, -y, -z'
'x, -y-1/2, z-1/2'

loop_
_atom_site_label
_atom_site_type_symbol
_atom_site_fract_x
_atom_site_fract_y
_atom_site_fract_z
_atom_site_U_iso_or_equiv
_atom_site_adp_type
_atom_site_occupancy
_atom_site_site_symmetry_order
_atom_site_calc_flag
_atom_site_refinement_flags_posn
_atom_site_refinement_flags_adp
_atom_site_refinement_flags_occupancy
_atom_site_disorder_assembly
_atom_site_disorder_group
O1 O 0.40740(14) 0.4263(2) 0.89707(10) 0.0718(6) Uani 1 1 d . . . . .
O2 O 0.22115(13) 0.49783(19) 0.86865(9) 0.0584(5) Uani 1 1 d . . . . .
O3 O 0.57622(14) 0.2889(3) 0.83031(12) 0.0791(6) Uani 1 1 d D . . . .
H3O H 0.534(3) 0.330(4) 0.8605(16) 0.119 Uiso 1 1 d D U . . .
O4 O -0.17268(16) -0.0935(3) 0.95758(12) 0.0842(7) Uani 1 1 d . . . . .
O5 O -0.36070(14) -0.0287(2) 0.93977(11) 0.0702(6) Uani 1 1 d . . . . .
N1 N 0.29677(14) 0.3181(2) 0.80397(11) 0.0480(5) Uani 1 1 d . . . . .
N2 N -0.22909(15) 0.1053(2) 0.88628(12) 0.0521(5) Uani 1 1 d D . . . .
H2N H -0.2897(15) 0.154(3) 0.8705(13) 0.062 Uiso 1 1 d D U . . .
C1 C 0.3831(2) 0.2056(3) 0.78279(16) 0.0595(7) Uani 1 1 d . . . . .
H1 H 0.391225 0.130030 0.821927 0.071 Uiso 1 1 calc R U . . .
C2 C 0.3208(3) 0.1408(4) 0.71529(17) 0.0740(9) Uani 1 1 d . . . . .
H2 H 0.352199 0.066317 0.686530 0.089 Uiso 1 1 calc R U . . .
C3 C 0.2191(2) 0.1984(3) 0.70084(14) 0.0642(8) Uani 1 1 d . . . . .
H3 H 0.170939 0.173038 0.659603 0.077 Uiso 1 1 calc R U . . .
C4 C 0.18744(18) 0.3104(3) 0.75792(13) 0.0492(6) Uani 1 1 d . . . . .
H4 H 0.172424 0.406278 0.733638 0.059 Uiso 1 1 calc R U . . .
C5 C 0.3154(2) 0.4160(3) 0.85961(14) 0.0503(6) Uani 1 1 d . . . . .
C6 C 0.2129(2) 0.6061(3) 0.93005(16) 0.0672(8) Uani 1 1 d . . . . .
C7 C 0.0871(3) 0.6531(4) 0.9217(2) 0.0978(11) Uani 1 1 d . . . . .
H7A H 0.070656 0.689850 0.872118 0.147 Uiso 1 1 calc R U . . .
H7B H 0.072635 0.729743 0.957184 0.147 Uiso 1 1 calc R U . . .
H7C H 0.037785 0.569528 0.930525 0.147 Uiso 1 1 calc R U . . .
C8 C 0.2918(3) 0.7349(4) 0.9140(2) 0.1128(13) Uani 1 1 d . . . . .
H8A H 0.277816 0.766139 0.863230 0.169 Uiso 1 1 calc R U . . .
H8B H 0.371696 0.704780 0.921708 0.169 Uiso 1 1 calc R U . . .
H8C H 0.276038 0.815593 0.946901 0.169 Uiso 1 1 calc R U . . .
C9 C 0.2398(3) 0.5328(4) 1.00428(17) 0.0999(12) Uani 1 1 d . . . . .
H9A H 0.199453 0.439690 1.005960 0.150 Uiso 1 1 calc R U . . .
H9B H 0.214818 0.595875 1.043518 0.150 Uiso 1 1 calc R U . . .
H9C H 0.322274 0.516090 1.010698 0.150 Uiso 1 1 calc R U . . .
C10 C 0.5012(2) 0.2641(4) 0.76614(17) 0.0752(9) Uani 1 1 d . . . . .
H10A H 0.538430 0.194200 0.733800 0.090 Uiso 1 1 calc R U . . .
H10B H 0.491502 0.356683 0.739053 0.090 Uiso 1 1 calc R U . . .
C11 C 0.08093(18) 0.2628(3) 0.79833(13) 0.0451(6) Uani 1 1 d . . . . .
C12 C 0.08481(19) 0.1542(3) 0.85220(14) 0.0526(6) Uani 1 1 d . . . . .
H12 H 0.156805 0.114735 0.867774 0.063 Uiso 1 1 calc R U . . .
C13 C -0.01405(18) 0.1017(3) 0.88400(14) 0.0520(6) Uani 1 1 d . . . . .
H13 H -0.008171 0.029924 0.921204 0.062 Uiso 1 1 calc R U . . .
C14 C -0.12217(18) 0.1567(3) 0.86006(12) 0.0432(6) Uani 1 1 d . . . . .
C15 C -0.12706(19) 0.2691(3) 0.80824(14) 0.0559(7) Uani 1 1 d . . . . .
H15 H -0.198841 0.309918 0.793247 0.067 Uiso 1 1 calc R U . . .
C16 C -0.0268(2) 0.3222(3) 0.77818(14) 0.0575(7) Uani 1 1 d . . . . .
H16 H -0.031936 0.399319 0.743765 0.069 Uiso 1 1 calc R U . . .
C17 C -0.2457(2) -0.0129(3) 0.93032(14) 0.0548(7) Uani 1 1 d . . . . .
C18 C -0.3915(3) -0.1509(4) 0.9867(2) 0.0932(11) Uani 1 1 d . . . . .
H18A H -0.388302 -0.241793 0.958990 0.140 Uiso 1 1 calc R U . . .
H18B H -0.469038 -0.136582 1.003084 0.140 Uiso 1 1 calc R U . . .
H18C H -0.337591 -0.155868 1.029260 0.140 Uiso 1 1 calc R U . . .

loop_
_atom_site_aniso_label
_atom_site_aniso_U_11
_atom_site_aniso_U_22
_atom_site_aniso_U_33
_atom_site_aniso_U_23
_atom_site_aniso_U_13
_atom_site_aniso_U_12
O1 0.0457(10) 0.0871(15) 0.0815(13) -0.0264(11) -0.0085(9) 0.0012(9)
O2 0.0500(10) 0.0554(11) 0.0698(12) -0.0200(10) 0.0023(8) 0.0072(8)
O3 0.0410(10) 0.0932(17) 0.1026(17) -0.0018(13) 0.0002(10) 0.0088(10)
O4 0.0585(11) 0.0880(16) 0.1059(16) 0.0423(14) 0.0016(11) 0.0012(11)
O5 0.0505(10) 0.0711(13) 0.0904(14) 0.0094(12) 0.0176(9) -0.0047(9)
N1 0.0382(10) 0.0497(12) 0.0565(12) -0.0104(11) 0.0052(9) 0.0020(9)
N2 0.0404(11) 0.0548(14) 0.0616(13) 0.0041(12) 0.0086(10) 0.0061(10)
C1 0.0516(14) 0.0555(17) 0.0727(18) -0.0081(15) 0.0154(13) 0.0040(12)
C2 0.0685(18) 0.075(2) 0.080(2) -0.0355(17) 0.0195(15) -0.0049(16)
C3 0.0614(16) 0.078(2) 0.0542(16) -0.0201(15) 0.0099(13) -0.0138(15)
C4 0.0441(12) 0.0545(15) 0.0489(14) -0.0003(13) 0.0023(10) -0.0022(11)
C5 0.0416(13) 0.0508(15) 0.0589(15) -0.0078(14) 0.0064(11) -0.0019(12)
C6 0.0765(18) 0.0581(18) 0.0682(18) -0.0209(16) 0.0142(14) 0.0080(15)
C7 0.097(2) 0.092(3) 0.106(3) -0.011(2) 0.027(2) 0.040(2)
C8 0.138(3) 0.071(2) 0.133(3) -0.043(2) 0.030(3) -0.025(2)
C9 0.129(3) 0.103(3) 0.068(2) -0.013(2) 0.0094(19) 0.041(2)
C10 0.0537(15) 0.085(2) 0.089(2) -0.0054(19) 0.0194(15) 0.0021(15)
C11 0.0433(12) 0.0458(14) 0.0461(13) -0.0064(12) 0.0006(10) -0.0001(11)
C12 0.0378(12) 0.0579(16) 0.0614(15) 0.0044(14) -0.0058(11) 0.0048(11)
C13 0.0433(13) 0.0563(16) 0.0561(15) 0.0081(14) -0.0009(11) 0.0018(12)
C14 0.0397(12) 0.0455(14) 0.0445(13) -0.0088(12) 0.0025(10) 0.0010(10)
C15 0.0411(13) 0.0641(17) 0.0625(16) 0.0109(15) 0.0018(11) 0.0107(12)
C16 0.0499(14) 0.0606(17) 0.0621(16) 0.0175(14) 0.0023(12) 0.0056(13)
C17 0.0488(15) 0.0604(18) 0.0555(16) -0.0023(15) 0.0062(12) -0.0025(13)
C18 0.077(2) 0.089(2) 0.115(3) 0.026(2) 0.0290(19) -0.0185(18)

loop_
_atom_type_symbol
_atom_type_description
_atom_type_scat_dispersion_real
_atom_type_scat_dispersion_imag
_atom_type_scat_source
C C 0.0033 0.0016 'International Tables Vol C Tables 4.2.6.8 and 6.1.1.4'
H H 0.0000 0.0000 'International Tables Vol C Tables 4.2.6.8 and 6.1.1.4'
N N 0.0061 0.0033 'International Tables Vol C Tables 4.2.6.8 and 6.1.1.4'
O O 0.0106 0.0060 'International Tables Vol C Tables 4.2.6.8 and 6.1.1.4'

loop_
_geom_angle_atom_site_label_1
_geom_angle_atom_site_label_2
_geom_angle_atom_site_label_3
_geom_angle
_geom_angle_site_symmetry_1
_geom_angle_site_symmetry_3
C5 O2 C6 122.8(2) . .
C10 O3 H3O 104(3) . .
C17 O5 C18 115.1(2) . .
C5 N1 C4 123.36(19) . .
C5 N1 C1 123.88(19) . .
C4 N1 C1 112.76(19) . .
C17 N2 C14 127.2(2) . .
C17 N2 H2N 117.7(17) . .
C14 N2 H2N 115.0(17) . .
N1 C1 C2 100.2(2) . .
N1 C1 C10 115.7(2) . .
C2 C1 C10 112.2(2) . .
N1 C1 H1 109.5 . .
C2 C1 H1 109.5 . .
C10 C1 H1 109.5 . .
C3 C2 C1 113.4(2) . .
C3 C2 H2 123.3 . .
C1 C2 H2 123.3 . .
C2 C3 C4 112.4(2) . .
C2 C3 H3 123.8 . .
C4 C3 H3 123.8 . .
N1 C4 C3 100.83(19) . .
N1 C4 C11 115.54(19) . .
C3 C4 C11 111.4(2) . .
N1 C4 H4 109.6 . .
C3 C4 H4 109.6 . .
C11 C4 H4 109.6 . .
O1 C5 O2 125.2(2) . .
O1 C5 N1 124.0(2) . .
O2 C5 N1 110.9(2) . .
O2 C6 C7 102.0(2) . .
O2 C6 C9 110.6(2) . .
C7 C6 C9 111.4(3) . .
O2 C6 C8 107.7(2) . .
C7 C6 C8 110.3(3) . .
C9 C6 C8 114.0(3) . .
C6 C7 H7A 109.5 . .
C6 C7 H7B 109.5 . .
H7A C7 H7B 109.5 . .
C6 C7 H7C 109.5 . .
H7A C7 H7C 109.5 . .
H7B C7 H7C 109.5 . .
C6 C8 H8A 109.5 . .
C6 C8 H8B 109.5 . .
H8A C8 H8B 109.5 . .
C6 C8 H8C 109.5 . .
H8A C8 H8C 109.5 . .
H8B C8 H8C 109.5 . .
C6 C9 H9A 109.5 . .
C6 C9 H9B 109.5 . .
H9A C9 H9B 109.5 . .
C6 C9 H9C 109.5 . .
H9A C9 H9C 109.5 . .
H9B C9 H9C 109.5 . .
O3 C10 C1 114.3(2) . .
O3 C10 H10A 108.7 . .
C1 C10 H10A 108.7 . .
O3 C10 H10B 108.7 . .
C1 C10 H10B 108.7 . .
H10A C10 H10B 107.6 . .
C12 C11 C16 117.3(2) . .
C12 C11 C4 122.7(2) . .
C16 C11 C4 119.9(2) . .
C11 C12 C13 122.5(2) . .
C11 C12 H12 118.8 . .
C13 C12 H12 118.8 . .
C12 C13 C14 119.5(2) . .
C12 C13 H13 120.3 . .
C14 C13 H13 120.3 . .
C15 C14 C13 118.7(2) . .
C15 C14 N2 117.4(2) . .
C13 C14 N2 124.0(2) . .
C14 C15 C16 120.9(2) . .
C14 C15 H15 119.6 . .
C16 C15 H15 119.6 . .
C15 C16 C11 121.1(2) . .
C15 C16 H16 119.5 . .
C11 C16 H16 119.5 . .
O4 C17 O5 123.8(3) . .
O4 C17 N2 127.2(2) . .
O5 C17 N2 109.0(2) . .
O5 C18 H18A 109.5 . .
O5 C18 H18B 109.5 . .
H18A C18 H18B 109.5 . .
O5 C18 H18C 109.5 . .
H18A C18 H18C 109.5 . .
H18B C18 H18C 109.5 . .

loop_
_geom_bond_atom_site_label_1
_geom_bond_atom_site_label_2
_geom_bond_distance
_geom_bond_site_symmetry_2
O1 C5 1.228(3) .
O2 C5 1.326(3) .
O2 C6 1.479(3) .
O3 C10 1.421(3) .
O3 H3O 0.830(10) .
O4 C17 1.195(3) .
O5 C17 1.347(3) .
O5 C18 1.442(3) .
N1 C5 1.342(3) .
N1 C4 1.470(3) .
N1 C1 1.481(3) .
N2 C17 1.346(3) .
N2 C14 1.414(3) .
N2 H2N 0.859(10) .
C1 C2 1.495(4) .
C1 C10 1.498(3) .
C1 H1 0.9800 .
C2 C3 1.293(4) .
C2 H2 0.9300 .
C3 C4 1.496(3) .
C3 H3 0.9300 .
C4 C11 1.514(3) .
C4 H4 0.9800 .
C6 C7 1.505(4) .
C6 C9 1.506(4) .
C6 C8 1.509(4) .
C7 H7A 0.9600 .
C7 H7B 0.9600 .
C7 H7C 0.9600 .
C8 H8A 0.9600 .
C8 H8B 0.9600 .
C8 H8C 0.9600 .
C9 H9A 0.9600 .
C9 H9B 0.9600 .
C9 H9C 0.9600 .
C10 H10A 0.9700 .
C10 H10B 0.9700 .
C11 C12 1.375(3) .
C11 C16 1.379(3) .
C12 C13 1.379(3) .
C12 H12 0.9300 .
C13 C14 1.385(3) .
C13 H13 0.9300 .
C14 C15 1.375(3) .
C15 C16 1.381(3) .
C15 H15 0.9300 .
C16 H16 0.9300 .
C18 H18A 0.9600 .
C18 H18B 0.9600 .
C18 H18C 0.9600 .

loop_
_geom_torsion_atom_site_label_1
_geom_torsion_atom_site_label_2
_geom_torsion_atom_site_label_3
_geom_torsion_atom_site_label_4
_geom_torsion
_geom_torsion_site_symmetry_1
_geom_torsion_site_symmetry_2
_geom_torsion_site_symmetry_3
_geom_torsion_site_symmetry_4
C5 N1 C1 C2 -175.0(2) . . . .
C4 N1 C1 C2 5.6(3) . . . .
C5 N1 C1 C10 -54.2(3) . . . .
C4 N1 C1 C10 126.3(2) . . . .
N1 C1 C2 C3 -1.6(3) . . . .
C10 C1 C2 C3 -124.9(3) . . . .
C1 C2 C3 C4 -2.8(4) . . . .
C5 N1 C4 C3 173.6(2) . . . .
C1 N1 C4 C3 -7.0(2) . . . .
C5 N1 C4 C11 -66.2(3) . . . .
C1 N1 C4 C11 113.3(2) . . . .
C2 C3 C4 N1 5.9(3) . . . .
C2 C3 C4 C11 -117.2(3) . . . .
C6 O2 C5 O1 -4.8(4) . . . .
C6 O2 C5 N1 174.6(2) . . . .
C4 N1 C5 O1 -177.9(2) . . . .
C1 N1 C5 O1 2.8(4) . . . .
C4 N1 C5 O2 2.7(3) . . . .
C1 N1 C5 O2 -176.7(2) . . . .
C5 O2 C6 C7 -172.9(2) . . . .
C5 O2 C6 C9 -54.3(3) . . . .
C5 O2 C6 C8 71.0(3) . . . .
N1 C1 C10 O3 82.4(3) . . . .
C2 C1 C10 O3 -163.5(3) . . . .
N1 C4 C11 C12 -38.9(3) . . . .
C3 C4 C11 C12 75.4(3) . . . .
N1 C4 C11 C16 145.3(2) . . . .
C3 C4 C11 C16 -100.4(3) . . . .
C16 C11 C12 C13 2.0(4) . . . .
C4 C11 C12 C13 -173.9(2) . . . .
C11 C12 C13 C14 1.6(4) . . . .
C12 C13 C14 C15 -3.9(4) . . . .
C12 C13 C14 N2 176.8(2) . . . .
C17 N2 C14 C15 172.3(2) . . . .
C17 N2 C14 C13 -8.4(4) . . . .
C13 C14 C15 C16 2.7(4) . . . .
N2 C14 C15 C16 -178.0(2) . . . .
C14 C15 C16 C11 1.0(4) . . . .
C12 C11 C16 C15 -3.3(4) . . . .
C4 C11 C16 C15 172.8(2) . . . .
C18 O5 C17 O4 0.7(4) . . . .
C18 O5 C17 N2 -179.4(2) . . . .
C14 N2 C17 O4 2.8(4) . . . .
C14 N2 C17 O5 -177.1(2) . . . .
